data_7115697
loop_
_publ_author_name
'Corey A. Sanz'
'Michael J. Ferguson'
'Robert McDonald'
'Brian O. Patrick'
'Robin G. Hicks'

_publ_section_title
;
 Classical and non-classical redox reactions of Pd(II) complexes
 containing redox-active ligands
;
_journal_name_full Chem.Commun.
_journal_page_first 11676
_journal_paper_doi 10.1039/C4cc04863F
_journal_volume 50
_journal_year 2014
_chemical_formula_sum 'C27 H30.88 Cl2 N4.5 O1.25 P Pd'
_chemical_formula_weight 646.71
_chemical_name_systematic
; 
 ? 
;
_space_group_crystal_system monoclinic
_space_group_IT_number 15
_space_group_name_Hall '-C 2yc'
_space_group_name_H-M_alt 'C 1 2/c 1'
_symmetry_space_group_name_Hall '-C 2yc'
_symmetry_space_group_name_H-M 'C 1 2/c 1'
_atom_sites_solution_hydrogens mixed
_audit_creation_method SHELXL-2013
_cell_angle_alpha 90
_cell_angle_beta 103.3120(10)
_cell_angle_gamma 90
_cell_formula_units_Z 8
_cell_length_a 17.6807(7)
_cell_length_b 21.7456(9)
_cell_length_c 15.1674(6)
_cell_measurement_reflns_used 9901
_cell_measurement_temperature 90.0(2)
_cell_measurement_theta_max 30.02
_cell_measurement_theta_min 2.22
_cell_volume 5674.8(4)
_computing_cell_refinement 'Bruker SAINT'
_computing_data_collection 'Bruker APEX2'
_computing_data_reduction 'Bruker SAINT'
_computing_molecular_graphics 'Bruker SHELXTL'
_computing_publication_material 'Olex2 (Dolomanov, 2007)'
_computing_structure_refinement 'SHELXL-2013 (Sheldrick, 2013)'
_computing_structure_solution 'SHELXS-97 (Sheldrick, 2008)'
_diffrn_ambient_temperature 90.0(2)
_diffrn_measured_fraction_theta_full 1.000
_diffrn_measured_fraction_theta_max 0.990
_diffrn_measurement_device_type 'Bruker APEX-II CCD'
_diffrn_measurement_method '\f and \w scans'
_diffrn_radiation_type MoK\a
_diffrn_radiation_wavelength 0.71073
_diffrn_reflns_av_R_equivalents 0.0640
_diffrn_reflns_av_unetI/netI 0.0548
_diffrn_reflns_Laue_measured_fraction_full 1.000
_diffrn_reflns_Laue_measured_fraction_max 0.990
_diffrn_reflns_limit_h_max 24
_diffrn_reflns_limit_h_min -24
_diffrn_reflns_limit_k_max 30
_diffrn_reflns_limit_k_min -30
_diffrn_reflns_limit_l_max 19
_diffrn_reflns_limit_l_min -21
_diffrn_reflns_number 41398
_diffrn_reflns_point_group_measured_fraction_full 1.000
_diffrn_reflns_point_group_measured_fraction_max 0.990
_diffrn_reflns_theta_full 25.242
_diffrn_reflns_theta_max 30.118
_diffrn_reflns_theta_min 1.509
_exptl_absorpt_coefficient_mu 0.928
_exptl_absorpt_correction_T_max 0.973
_exptl_absorpt_correction_T_min 0.858
_exptl_absorpt_correction_type multi-scan
_exptl_absorpt_process_details 'SADABS (Bruker, 2012)'
_exptl_crystal_colour yellow
_exptl_crystal_density_diffrn 1.514
_exptl_crystal_description needle
_exptl_crystal_F_000 2635
_exptl_crystal_size_max 0.190
_exptl_crystal_size_mid 0.040
_exptl_crystal_size_min 0.030
_refine_diff_density_max 0.810
_refine_diff_density_min -0.888
_refine_diff_density_rms 0.111
_refine_ls_extinction_method none
_refine_ls_goodness_of_fit_ref 1.014
_refine_ls_hydrogen_treatment mixed
_refine_ls_matrix_type full
_refine_ls_number_parameters 365
_refine_ls_number_reflns 8279
_refine_ls_number_restraints 1
_refine_ls_restrained_S_all 1.014
_refine_ls_R_factor_all 0.0578
_refine_ls_R_factor_gt 0.0360
_refine_ls_shift/su_max 0.001
_refine_ls_shift/su_mean 0.000
_refine_ls_structure_factor_coef Fsqd
_refine_ls_weighting_details 'w=1/[\s^2^(Fo^2^)+(0.0374P)^2^+2.3098P] where P=(Fo^2^+2Fc^2^)/3'
_refine_ls_weighting_scheme calc
_refine_ls_wR_factor_gt 0.0739
_refine_ls_wR_factor_ref 0.0816
_reflns_Friedel_coverage 0.000
_reflns_number_gt 6367
_reflns_number_total 8279
_reflns_threshold_expression 'I > 2\s(I)'
_cod_data_source_file c4cc04863f2.cif
_cod_data_source_block rh113
_cod_original_formula_sum 'C27 H30.88 Cl2 N4.50 O1.25 P Pd'
_cod_database_code 7115697
_shelx_space_group_comment
; 
The symmetry employed for this shelxl refinement is uniquely defined 
by the following loop, which should always be used as a source of 
symmetry information in preference to the above space-group names. 
They are only intended as comments. 
;
_shelxl_version_number 2013-3

loop_
_space_group_symop_operation_xyz
'x, y, z'
'-x, y, -z+1/2'
'x+1/2, y+1/2, z'
'-x+1/2, y+1/2, -z+1/2'
'-x, -y, -z'
'x, -y, z-1/2'
'-x+1/2, -y+1/2, -z'
'x+1/2, -y+1/2, z-1/2'

loop_
_atom_site_label
_atom_site_type_symbol
_atom_site_fract_x
_atom_site_fract_y
_atom_site_fract_z
_atom_site_U_iso_or_equiv
_atom_site_adp_type
_atom_site_occupancy
_atom_site_site_symmetry_order
_atom_site_calc_flag
_atom_site_refinement_flags_posn
_atom_site_refinement_flags_adp
_atom_site_refinement_flags_occupancy
_atom_site_disorder_assembly
_atom_site_disorder_group
Pd1 Pd 0.19559(2) 0.41941(2) 0.44555(2) 0.00933(5) Uani 1 1 d . . . . .
Cl1 Cl 0.15982(4) 0.33923(3) 0.34811(5) 0.02462(15) Uani 1 1 d D . . . .
Cl2 Cl 0.20928(3) 0.48445(3) 0.32575(4) 0.01578(12) Uani 1 1 d . . . . .
P1 P 0.16881(3) 0.37067(3) 0.56326(4) 0.00993(12) Uani 1 1 d . . . . .
O1 O 0.38284(10) 0.59819(8) 0.55095(13) 0.0174(4) Uani 1 1 d . . . . .
O2 O -0.0258(7) 0.3250(7) 0.3010(9) 0.062(5) Uani 0.203(7) 1 d G . P A -1
H2A H 0.0261 0.3409 0.3151 0.093 Uiso 0.203(7) 1 d DG U P A -1
H2B H -0.0278 0.2986 0.2500 0.093 Uiso 0.203(7) 1 d G U P A -1
N1 N 0.27085(11) 0.60486(9) 0.60064(14) 0.0124(4) Uani 1 1 d . . . . .
N2 N 0.21303(12) 0.56978(9) 0.62862(15) 0.0124(4) Uani 1 1 d . . . . .
N3 N 0.23245(11) 0.48863(8) 0.53779(13) 0.0093(4) Uani 1 1 d . . . . .
N4 N 0.30849(11) 0.51224(9) 0.54645(14) 0.0133(4) Uani 1 1 d . . . . .
N5 N 0.0241(5) 0.2740(3) 0.7683(8) 0.066(4) Uani 0.5 1 d . . P B -1
C1 C 0.32466(13) 0.57318(10) 0.56441(16) 0.0130(5) Uani 1 1 d . . . . .
C2 C 0.19034(13) 0.51520(10) 0.58582(16) 0.0105(4) Uani 1 1 d . . . . .
C3 C 0.36983(14) 0.46743(11) 0.53863(18) 0.0152(5) Uani 1 1 d . . . . .
H3 H 0.3448 0.4259 0.5308 0.018 Uiso 1 1 calc R U . . .
C4 C 0.40264(14) 0.47895(11) 0.45534(18) 0.0175(5) Uani 1 1 d . . . . .
H4A H 0.3605 0.4770 0.4007 0.026 Uiso 1 1 calc R U . . .
H4B H 0.4416 0.4475 0.4520 0.026 Uiso 1 1 calc R U . . .
H4C H 0.4269 0.5197 0.4599 0.026 Uiso 1 1 calc R U . . .
C5 C 0.43141(15) 0.46589(12) 0.62746(19) 0.0207(6) Uani 1 1 d . . . . .
H5A H 0.4572 0.5060 0.6378 0.031 Uiso 1 1 calc R U . . .
H5B H 0.4699 0.4341 0.6241 0.031 Uiso 1 1 calc R U . . .
H5C H 0.4067 0.4566 0.6775 0.031 Uiso 1 1 calc R U . . .
C6 C 0.24419(15) 0.66631(10) 0.56206(17) 0.0149(5) Uani 1 1 d . . . . .
H6 H 0.2885 0.6857 0.5416 0.018 Uiso 1 1 calc R U . . .
C7 C 0.22555(17) 0.70698(12) 0.6356(2) 0.0243(6) Uani 1 1 d . . . . .
H7A H 0.1834 0.6884 0.6587 0.036 Uiso 1 1 calc R U . . .
H7B H 0.2093 0.7477 0.6105 0.036 Uiso 1 1 calc R U . . .
H7C H 0.2719 0.7111 0.6852 0.036 Uiso 1 1 calc R U . . .
C8 C 0.17694(16) 0.66003(13) 0.47943(19) 0.0232(6) Uani 1 1 d . . . . .
H8A H 0.1928 0.6339 0.4342 0.035 Uiso 1 1 calc R U . . .
H8B H 0.1624 0.7008 0.4534 0.035 Uiso 1 1 calc R U . . .
H8C H 0.1324 0.6414 0.4975 0.035 Uiso 1 1 calc R U . . .
C9 C 0.11671(13) 0.48894(10) 0.59906(15) 0.0095(4) Uani 1 1 d . . . . .
C10 C 0.10366(13) 0.42476(10) 0.60090(16) 0.0103(4) Uani 1 1 d . . . . .
C11 C 0.03606(14) 0.40394(11) 0.62405(16) 0.0142(5) Uani 1 1 d . . . . .
H11 H 0.0275 0.3610 0.6280 0.017 Uiso 1 1 calc R U . . .
C12 C -0.01891(14) 0.44521(11) 0.64134(16) 0.0144(5) Uani 1 1 d . . . . .
H12 H -0.0650 0.4302 0.6560 0.017 Uiso 1 1 calc R U . . .
C13 C -0.00685(14) 0.50805(11) 0.63727(16) 0.0139(5) Uani 1 1 d . . . . .
H13 H -0.0450 0.5362 0.6478 0.017 Uiso 1 1 calc R U . . .
C14 C 0.06142(13) 0.52953(10) 0.61774(16) 0.0125(5) Uani 1 1 d . . . . .
H14 H 0.0706 0.5726 0.6171 0.015 Uiso 1 1 calc R U . . .
C15 C 0.11731(14) 0.29826(10) 0.54632(16) 0.0116(5) Uani 1 1 d . . . . .
C16 C 0.14779(14) 0.24514(11) 0.59223(17) 0.0148(5) Uani 1 1 d . . . . .
H16 H 0.1977 0.2460 0.6324 0.018 Uiso 1 1 calc R U . . .
C17 C 0.10490(16) 0.19064(11) 0.57913(19) 0.0198(6) Uani 1 1 d . . . . .
H17 H 0.1262 0.1540 0.6088 0.024 Uiso 1 1 calc R U . . .
C18 C 0.03092(16) 0.19028(11) 0.5224(2) 0.0211(6) Uani 1 1 d . . . . .
H18 H 0.0009 0.1536 0.5154 0.025 Uiso 1 1 calc R U . . .
C19 C 0.00071(15) 0.24296(12) 0.4759(2) 0.0221(6) Uani 1 1 d . . . . .
H19 H -0.0499 0.2423 0.4372 0.027 Uiso 1 1 calc R U . . .
C20 C 0.04432(14) 0.29659(11) 0.48601(18) 0.0169(5) Uani 1 1 d . . . . .
H20 H 0.0247 0.3322 0.4520 0.020 Uiso 1 1 calc R U . . .
C21 C 0.25420(13) 0.35881(10) 0.65302(16) 0.0109(4) Uani 1 1 d . . . . .
C22 C 0.31621(14) 0.32534(11) 0.63431(17) 0.0144(5) Uani 1 1 d . . . . .
H22 H 0.3121 0.3083 0.5757 0.017 Uiso 1 1 calc R U . . .
C23 C 0.38332(14) 0.31699(11) 0.70077(18) 0.0170(5) Uani 1 1 d . . . . .
H23 H 0.4248 0.2933 0.6882 0.020 Uiso 1 1 calc R U . . .
C24 C 0.39041(15) 0.34310(11) 0.78601(18) 0.0192(5) Uani 1 1 d . . . . .
H24 H 0.4373 0.3384 0.8310 0.023 Uiso 1 1 calc R U . . .
C25 C 0.32869(16) 0.37609(12) 0.80518(18) 0.0200(5) Uani 1 1 d . . . . .
H25 H 0.3333 0.3936 0.8636 0.024 Uiso 1 1 calc R U . . .
C26 C 0.26039(15) 0.38350(11) 0.73935(17) 0.0150(5) Uani 1 1 d . . . . .
H26 H 0.2180 0.4053 0.7530 0.018 Uiso 1 1 calc R U . . .
C27 C 0.0159(5) 0.2225(3) 0.7596(14) 0.038(3) Uani 0.5 1 d . . P B -1
C28 C 0.0122(6) 0.1560(2) 0.7541(15) 0.027(2) Uani 0.5 1 d . . P B -1
H28A H -0.0302 0.1438 0.7034 0.041 Uiso 0.5 1 calc R U P B -1
H28B H 0.0028 0.1394 0.8107 0.041 Uiso 0.5 1 calc R U P B -1
H28C H 0.0615 0.1400 0.7445 0.041 Uiso 0.5 1 calc R U P B -1
H2 H 0.2138(16) 0.5724(13) 0.685(2) 0.018(8) Uiso 1 1 d . . . . .

loop_
_atom_site_aniso_label
_atom_site_aniso_U_11
_atom_site_aniso_U_22
_atom_site_aniso_U_33
_atom_site_aniso_U_23
_atom_site_aniso_U_13
_atom_site_aniso_U_12
Pd1 0.01034(8) 0.00772(8) 0.01046(9) -0.00068(7) 0.00346(6) -0.00069(7)
Cl1 0.0371(4) 0.0169(3) 0.0230(4) -0.0111(3) 0.0134(3) -0.0085(3)
Cl2 0.0182(3) 0.0174(3) 0.0123(3) 0.0033(2) 0.0047(2) -0.0015(2)
P1 0.0112(3) 0.0068(3) 0.0121(3) -0.0003(2) 0.0031(2) -0.0013(2)
O1 0.0150(8) 0.0127(8) 0.0263(10) -0.0011(7) 0.0085(8) -0.0062(7)
O2 0.044(8) 0.096(13) 0.037(8) 0.014(8) -0.009(6) -0.020(8)
N1 0.0149(10) 0.0069(8) 0.0175(11) 0.0013(8) 0.0079(8) -0.0041(7)
N2 0.0169(10) 0.0092(9) 0.0122(11) -0.0007(8) 0.0058(8) -0.0054(7)
N3 0.0091(9) 0.0056(8) 0.0130(10) 0.0006(7) 0.0022(7) -0.0021(7)
N4 0.0090(9) 0.0090(9) 0.0229(12) -0.0012(8) 0.0058(8) -0.0035(7)
N5 0.118(11) 0.034(3) 0.065(9) -0.003(4) 0.060(8) 0.000(4)
C1 0.0145(11) 0.0107(11) 0.0128(12) -0.0005(9) 0.0011(9) -0.0040(8)
C2 0.0134(11) 0.0064(10) 0.0110(11) 0.0033(8) 0.0012(9) -0.0006(8)
C3 0.0113(11) 0.0102(11) 0.0247(14) 0.0010(10) 0.0055(10) -0.0007(9)
C4 0.0114(11) 0.0166(12) 0.0257(14) -0.0015(10) 0.0067(10) -0.0016(9)
C5 0.0151(12) 0.0211(13) 0.0248(14) 0.0063(11) 0.0022(10) 0.0002(10)
C6 0.0203(12) 0.0070(10) 0.0180(13) 0.0018(9) 0.0055(10) -0.0024(9)
C7 0.0363(16) 0.0127(12) 0.0263(15) -0.0027(11) 0.0124(13) -0.0008(11)
C8 0.0255(14) 0.0213(13) 0.0225(15) 0.0047(11) 0.0048(11) -0.0021(11)
C9 0.0110(10) 0.0080(10) 0.0094(11) 0.0005(8) 0.0023(8) -0.0015(8)
C10 0.0112(10) 0.0091(10) 0.0101(11) -0.0013(8) 0.0013(8) -0.0008(8)
C11 0.0164(11) 0.0133(11) 0.0136(12) -0.0009(9) 0.0049(9) -0.0047(9)
C12 0.0110(11) 0.0202(12) 0.0118(12) -0.0018(10) 0.0024(9) -0.0043(9)
C13 0.0124(11) 0.0179(12) 0.0116(12) 0.0008(9) 0.0029(9) 0.0047(9)
C14 0.0157(11) 0.0093(10) 0.0125(12) -0.0005(9) 0.0029(9) 0.0014(9)
C15 0.0148(11) 0.0084(10) 0.0133(12) -0.0023(9) 0.0064(9) -0.0040(8)
C16 0.0186(12) 0.0117(11) 0.0154(12) -0.0014(9) 0.0063(10) -0.0028(9)
C17 0.0297(14) 0.0082(11) 0.0251(15) -0.0008(10) 0.0135(12) -0.0040(10)
C18 0.0240(13) 0.0134(12) 0.0301(16) -0.0107(11) 0.0148(12) -0.0111(10)
C19 0.0159(12) 0.0199(13) 0.0316(16) -0.0117(12) 0.0076(11) -0.0051(10)
C20 0.0184(12) 0.0118(11) 0.0203(14) -0.0044(10) 0.0042(10) -0.0008(9)
C21 0.0137(11) 0.0062(10) 0.0126(11) 0.0008(8) 0.0027(9) -0.0028(8)
C22 0.0185(12) 0.0114(11) 0.0137(12) -0.0010(9) 0.0046(10) -0.0011(9)
C23 0.0124(11) 0.0119(11) 0.0260(14) 0.0015(10) 0.0030(10) 0.0010(9)
C24 0.0178(12) 0.0161(12) 0.0194(14) 0.0052(10) -0.0048(10) -0.0046(10)
C25 0.0273(14) 0.0154(12) 0.0155(13) -0.0008(10) 0.0012(11) -0.0043(10)
C26 0.0191(12) 0.0103(11) 0.0159(13) 0.0004(9) 0.0047(10) -0.0005(9)
C27 0.049(9) 0.034(3) 0.044(8) 0.002(4) 0.035(8) -0.001(3)
C28 0.022(7) 0.031(3) 0.027(4) 0.009(4) 0.001(7) 0.000(3)

loop_
_atom_type_symbol
_atom_type_description
_atom_type_scat_dispersion_real
_atom_type_scat_dispersion_imag
_atom_type_scat_source
C C 0.0033 0.0016 'International Tables Vol C Tables 4.2.6.8 and 6.1.1.4'
H H 0.0000 0.0000 'International Tables Vol C Tables 4.2.6.8 and 6.1.1.4'
Cl Cl 0.1484 0.1585 'International Tables Vol C Tables 4.2.6.8 and 6.1.1.4'
N N 0.0061 0.0033 'International Tables Vol C Tables 4.2.6.8 and 6.1.1.4'
O O 0.0106 0.0060 'International Tables Vol C Tables 4.2.6.8 and 6.1.1.4'
P P 0.1023 0.0942 'International Tables Vol C Tables 4.2.6.8 and 6.1.1.4'
Pd Pd -0.9988 1.0072 'International Tables Vol C Tables 4.2.6.8 and 6.1.1.4'

loop_
_geom_angle_atom_site_label_1
_geom_angle_atom_site_label_2
_geom_angle_atom_site_label_3
_geom_angle
N3 Pd1 P1 83.98(5)
N3 Pd1 Cl1 176.82(6)
P1 Pd1 Cl1 94.45(2)
N3 Pd1 Cl2 90.72(5)
P1 Pd1 Cl2 170.05(2)
Cl1 Pd1 Cl2 91.24(2)
C21 P1 C15 106.82(11)
C21 P1 C10 109.55(11)
C15 P1 C10 105.79(10)
C21 P1 Pd1 112.27(8)
C15 P1 Pd1 119.71(8)
C10 P1 Pd1 102.16(8)
H2A O2 H2B 104.5
C1 N1 N2 117.36(18)
C1 N1 C6 118.26(19)
N2 N1 C6 114.55(18)
C2 N2 N1 118.6(2)
C2 N2 H2 117.9(19)
N1 N2 H2 114.7(19)
C2 N3 N4 116.33(19)
C2 N3 Pd1 125.28(15)
N4 N3 Pd1 118.27(14)
C1 N4 N3 121.29(19)
C1 N4 C3 121.91(19)
N3 N4 C3 116.76(17)
O1 C1 N4 122.9(2)
O1 C1 N1 121.7(2)
N4 C1 N1 115.4(2)
N3 C2 N2 120.8(2)
N3 C2 C9 123.0(2)
N2 C2 C9 116.3(2)
N4 C3 C5 109.3(2)
N4 C3 C4 112.5(2)
C5 C3 C4 113.9(2)
N4 C3 H3 106.9
C5 C3 H3 106.9
C4 C3 H3 106.9
C3 C4 H4A 109.5
C3 C4 H4B 109.5
H4A C4 H4B 109.5
C3 C4 H4C 109.5
H4A C4 H4C 109.5
H4B C4 H4C 109.5
C3 C5 H5A 109.5
C3 C5 H5B 109.5
H5A C5 H5B 109.5
C3 C5 H5C 109.5
H5A C5 H5C 109.5
H5B C5 H5C 109.5
N1 C6 C7 109.6(2)
N1 C6 C8 111.0(2)
C7 C6 C8 113.4(2)
N1 C6 H6 107.5
C7 C6 H6 107.5
C8 C6 H6 107.5
C6 C7 H7A 109.5
C6 C7 H7B 109.5
H7A C7 H7B 109.5
C6 C7 H7C 109.5
H7A C7 H7C 109.5
H7B C7 H7C 109.5
C6 C8 H8A 109.5
C6 C8 H8B 109.5
H8A C8 H8B 109.5
C6 C8 H8C 109.5
H8A C8 H8C 109.5
H8B C8 H8C 109.5
C14 C9 C10 119.7(2)
C14 C9 C2 117.7(2)
C10 C9 C2 122.4(2)
C11 C10 C9 118.5(2)
C11 C10 P1 120.49(17)
C9 C10 P1 120.74(17)
C12 C11 C10 120.9(2)
C12 C11 H11 119.5
C10 C11 H11 119.5
C13 C12 C11 120.4(2)
C13 C12 H12 119.8
C11 C12 H12 119.8
C12 C13 C14 119.4(2)
C12 C13 H13 120.3
C14 C13 H13 120.3
C13 C14 C9 121.0(2)
C13 C14 H14 119.5
C9 C14 H14 119.5
C16 C15 C20 119.9(2)
C16 C15 P1 121.84(19)
C20 C15 P1 118.28(18)
C15 C16 C17 119.9(2)
C15 C16 H16 120.1
C17 C16 H16 120.1
C18 C17 C16 119.7(2)
C18 C17 H17 120.1
C16 C17 H17 120.1
C19 C18 C17 120.5(2)
C19 C18 H18 119.7
C17 C18 H18 119.7
C18 C19 C20 120.0(3)
C18 C19 H19 120.0
C20 C19 H19 120.0
C19 C20 C15 119.9(2)
C19 C20 H20 120.0
C15 C20 H20 120.0
C26 C21 C22 119.6(2)
C26 C21 P1 121.62(18)
C22 C21 P1 118.71(18)
C23 C22 C21 120.2(2)
C23 C22 H22 119.9
C21 C22 H22 119.9
C22 C23 C24 120.2(2)
C22 C23 H23 119.9
C24 C23 H23 119.9
C23 C24 C25 119.8(2)
C23 C24 H24 120.1
C25 C24 H24 120.1
C26 C25 C24 120.3(2)
C26 C25 H25 119.9
C24 C25 H25 119.9
C25 C26 C21 119.8(2)
C25 C26 H26 120.1
C21 C26 H26 120.1
N5 C27 C28 174.9(13)
C27 C28 H28A 109.5
C27 C28 H28B 109.5
H28A C28 H28B 109.5
C27 C28 H28C 109.5
H28A C28 H28C 109.5
H28B C28 H28C 109.5

loop_
_geom_bond_atom_site_label_1
_geom_bond_atom_site_label_2
_geom_bond_distance
Pd1 N3 2.0562(19)
Pd1 P1 2.2192(6)
Pd1 Cl1 2.2791(6)
Pd1 Cl2 2.3586(6)
P1 C21 1.804(2)
P1 C15 1.808(2)
P1 C10 1.827(2)
O1 C1 1.222(3)
O2 H2A 0.9586
O2 H2B 0.9583
N1 C1 1.387(3)
N1 N2 1.417(3)
N1 C6 1.491(3)
N2 C2 1.368(3)
N2 H2 0.86(3)
N3 C2 1.292(3)
N3 N4 1.417(3)
N4 C1 1.370(3)
N4 C3 1.483(3)
N5 C27 1.131(8)
C2 C9 1.477(3)
C3 C5 1.525(4)
C3 C4 1.527(3)
C3 H3 1.0000
C4 H4A 0.9800
C4 H4B 0.9800
C4 H4C 0.9800
C5 H5A 0.9800
C5 H5B 0.9800
C5 H5C 0.9800
C6 C7 1.518(4)
C6 C8 1.522(4)
C6 H6 1.0000
C7 H7A 0.9800
C7 H7B 0.9800
C7 H7C 0.9800
C8 H8A 0.9800
C8 H8B 0.9800
C8 H8C 0.9800
C9 C14 1.394(3)
C9 C10 1.416(3)
C10 C11 1.397(3)
C11 C12 1.392(3)
C11 H11 0.9500
C12 C13 1.387(3)
C12 H12 0.9500
C13 C14 1.388(3)
C13 H13 0.9500
C14 H14 0.9500
C15 C16 1.392(3)
C15 C20 1.400(3)
C16 C17 1.396(3)
C16 H16 0.9500
C17 C18 1.390(4)
C17 H17 0.9500
C18 C19 1.386(4)
C18 H18 0.9500
C19 C20 1.387(3)
C19 H19 0.9500
C20 H20 0.9500
C21 C26 1.396(3)
C21 C22 1.398(3)
C22 C23 1.381(3)
C22 H22 0.9500
C23 C24 1.391(4)
C23 H23 0.9500
C24 C25 1.391(4)
C24 H24 0.9500
C25 C26 1.388(4)
C25 H25 0.9500
C26 H26 0.9500
C27 C28 1.449(8)
C28 H28A 0.9800
C28 H28B 0.9800
C28 H28C 0.9800

loop_
_geom_torsion_atom_site_label_1
_geom_torsion_atom_site_label_2
_geom_torsion_atom_site_label_3
_geom_torsion_atom_site_label_4
_geom_torsion
C1 N1 N2 C2 -28.4(3)
C6 N1 N2 C2 116.9(2)
C2 N3 N4 C1 -31.4(3)
Pd1 N3 N4 C1 144.99(18)
C2 N3 N4 C3 146.4(2)
Pd1 N3 N4 C3 -37.3(2)
N3 N4 C1 O1 -161.7(2)
C3 N4 C1 O1 20.6(4)
N3 N4 C1 N1 19.3(3)
C3 N4 C1 N1 -158.3(2)
N2 N1 C1 O1 -169.0(2)
C6 N1 C1 O1 46.9(3)
N2 N1 C1 N4 9.9(3)
C6 N1 C1 N4 -134.1(2)
N4 N3 C2 N2 11.8(3)
Pd1 N3 C2 N2 -164.22(16)
N4 N3 C2 C9 -167.3(2)
Pd1 N3 C2 C9 16.7(3)
N1 N2 C2 N3 16.9(3)
N1 N2 C2 C9 -163.9(2)
C1 N4 C3 C5 59.8(3)
N3 N4 C3 C5 -117.9(2)
C1 N4 C3 C4 -67.7(3)
N3 N4 C3 C4 114.6(2)
C1 N1 C6 C7 -148.4(2)
N2 N1 C6 C7 66.6(3)
C1 N1 C6 C8 85.6(3)
N2 N1 C6 C8 -59.4(3)
N3 C2 C9 C14 -153.9(2)
N2 C2 C9 C14 26.9(3)
N3 C2 C9 C10 31.4(4)
N2 C2 C9 C10 -147.7(2)
C14 C9 C10 C11 -1.7(3)
C2 C9 C10 C11 172.8(2)
C14 C9 C10 P1 172.39(18)
C2 C9 C10 P1 -13.1(3)
C21 P1 C10 C11 -105.0(2)
C15 P1 C10 C11 9.8(2)
Pd1 P1 C10 C11 135.80(18)
C21 P1 C10 C9 81.0(2)
C15 P1 C10 C9 -164.22(19)
Pd1 P1 C10 C9 -38.2(2)
C9 C10 C11 C12 2.6(4)
P1 C10 C11 C12 -171.55(19)
C10 C11 C12 C13 -1.0(4)
C11 C12 C13 C14 -1.4(4)
C12 C13 C14 C9 2.3(4)
C10 C9 C14 C13 -0.7(4)
C2 C9 C14 C13 -175.4(2)
C21 P1 C15 C16 -5.4(2)
C10 P1 C15 C16 -122.0(2)
Pd1 P1 C15 C16 123.55(18)
C21 P1 C15 C20 173.73(19)
C10 P1 C15 C20 57.1(2)
Pd1 P1 C15 C20 -57.3(2)
C20 C15 C16 C17 -1.1(4)
P1 C15 C16 C17 178.03(18)
C15 C16 C17 C18 -2.0(4)
C16 C17 C18 C19 2.6(4)
C17 C18 C19 C20 -0.1(4)
C18 C19 C20 C15 -3.0(4)
C16 C15 C20 C19 3.6(4)
P1 C15 C20 C19 -175.54(19)
C15 P1 C21 C26 -107.5(2)
C10 P1 C21 C26 6.7(2)
Pd1 P1 C21 C26 119.42(18)
C15 P1 C21 C22 74.2(2)
C10 P1 C21 C22 -171.66(18)
Pd1 P1 C21 C22 -58.89(19)
C26 C21 C22 C23 -0.3(3)
P1 C21 C22 C23 178.07(18)
C21 C22 C23 C24 -1.6(4)
C22 C23 C24 C25 2.0(4)
C23 C24 C25 C26 -0.6(4)
C24 C25 C26 C21 -1.3(4)
C22 C21 C26 C25 1.7(3)
P1 C21 C26 C25 -176.57(18)
